data_4033949
loop_
_publ_author_name
'Sun, Zhe'
'Mio, Tatsuru'
'Ikemoto, Koki'
'Sato, Sota'
'Isobe, Hiroyuki'

_publ_section_title
;
 Synthesis, Structures, and Assembly of Geodesic Phenine Frameworks with
 Isoreticular Networks of [ n]Cyclo- para-phenylenes.
;
_journal_issue 6
_journal_name_full 'The Journal of organic chemistry'
_journal_page_first 3500
_journal_page_last 3507
_journal_paper_doi 10.1021/acs.joc.9b00085
_journal_volume 84
_journal_year 2019
_chemical_formula_moiety 'C208 H216, 10(C H Cl3)'
_chemical_formula_sum 'C218 H226 Cl30'
_chemical_formula_weight 3909.47
_space_group_crystal_system orthorhombic
_space_group_IT_number 68
_space_group_name_Hall '-C 2a 2ac'
_space_group_name_H-M_alt 'C c c a :2'
_atom_sites_solution_hydrogens geom
_atom_sites_solution_primary direct
_audit_creation_method SHELXL-2017/1
_cell_angle_alpha 90
_cell_angle_beta 90
_cell_angle_gamma 90
_cell_formula_units_Z 4
_cell_length_a 30.560(6)
_cell_length_b 35.210(7)
_cell_length_c 22.180(4)
_cell_measurement_reflns_used 54922
_cell_measurement_temperature 100(2)
_cell_measurement_theta_max 30.001
_cell_measurement_theta_min 2.519
_cell_volume 23866(8)
_computing_cell_refinement 'XDS (Kabsch, 2010)'
_computing_data_collection 'SPring-8 BSS'
_computing_data_reduction 'XDS (Kabsch, 2010)'
_computing_molecular_graphics 'Yadokari-XG 2009 (Wakita Nemoto et al., 2009)'
_computing_publication_material 'Yadokari-XG 2009 (Wakita Nemoto et al., 2009)'
_computing_structure_refinement 'SHELXL-2017/1 (Sheldrick, 2017)'
_computing_structure_solution SHELXT
_diffrn_ambient_temperature 100(2)
_diffrn_measured_fraction_theta_full 0.957
_diffrn_measured_fraction_theta_max 0.957
_diffrn_measurement_device_type 'CCD MX225HE (Rayonix)'
_diffrn_measurement_method 'oscillation method, \w scans'
_diffrn_radiation_type synchrotron
_diffrn_radiation_wavelength 0.900
_diffrn_reflns_av_R_equivalents 0.0593
_diffrn_reflns_av_unetI/netI 0.0230
_diffrn_reflns_Laue_measured_fraction_full 0.957
_diffrn_reflns_Laue_measured_fraction_max 0.957
_diffrn_reflns_limit_h_max 33
_diffrn_reflns_limit_h_min -33
_diffrn_reflns_limit_k_max 36
_diffrn_reflns_limit_k_min -36
_diffrn_reflns_limit_l_max 24
_diffrn_reflns_limit_l_min -24
_diffrn_reflns_number 117102
_diffrn_reflns_point_group_measured_fraction_full 0.957
_diffrn_reflns_point_group_measured_fraction_max 0.957
_diffrn_reflns_theta_full 30.001
_diffrn_reflns_theta_max 30.001
_diffrn_reflns_theta_min 2.519
_diffrn_source 'SPring-8 BL38B1 bending magnet beamline'
_exptl_absorpt_coefficient_mu 0.739
_exptl_absorpt_correction_T_max 1.000
_exptl_absorpt_correction_T_min 0.583
_exptl_absorpt_correction_type multi-scan
_exptl_absorpt_process_details 'XDS (Kabsch, 2010)'
_exptl_crystal_colour colorless
_exptl_crystal_density_diffrn 1.088
_exptl_crystal_description plate
_exptl_crystal_F_000 8176
_exptl_crystal_size_max 0.150
_exptl_crystal_size_mid 0.120
_exptl_crystal_size_min 0.010
_refine_diff_density_max 0.531
_refine_diff_density_min -0.481
_refine_diff_density_rms 0.085
_refine_ls_extinction_method none
_refine_ls_goodness_of_fit_ref 1.896
_refine_ls_hydrogen_treatment constr
_refine_ls_matrix_type full
_refine_ls_number_parameters 705
_refine_ls_number_reflns 8206
_refine_ls_number_restraints 534
_refine_ls_restrained_S_all 1.869
_refine_ls_R_factor_all 0.1527
_refine_ls_R_factor_gt 0.1405
_refine_ls_shift/su_max 0.000
_refine_ls_shift/su_mean 0.000
_refine_ls_structure_factor_coef Fsqd
_refine_ls_weighting_details 'w=1/[\s^2^(Fo^2^)+(0.2000P)^2^+3.0000P] where P=(Fo^2^+2Fc^2^)/3'
_refine_ls_weighting_scheme calc
_refine_ls_wR_factor_gt 0.4142
_refine_ls_wR_factor_ref 0.4283
_reflns_Friedel_coverage 0.000
_reflns_number_gt 6767
_reflns_number_total 8206
_reflns_threshold_expression 'I > 2\s(I)'
_cod_data_source_file jo9b00085_si_004.cif
_cod_data_source_block ccca
_cod_original_sg_symbol_Hall '-C 2b 2bc'
_cod_original_sg_symbol_H-M 'C c c a'
_cod_database_code 4033949
_shelx_shelxl_version_number 2017/1
_shelx_space_group_comment
;
The symmetry employed for this shelxl refinement is uniquely defined
by the following loop, which should always be used as a source of
symmetry information in preference to the above space-group names.
They are only intended as comments.
;
_shelx_estimated_absorpt_t_min 0.897
_shelx_estimated_absorpt_t_max 0.993

loop_
_space_group_symop_operation_xyz
'x, y, z'
'-x+1/2, -y, z'
'x+1/2, -y, -z+1/2'
'-x, y, -z+1/2'
'x+1/2, y+1/2, z'
'-x+1, -y+1/2, z'
'x+1, -y+1/2, -z+1/2'
'-x+1/2, y+1/2, -z+1/2'
'-x, -y, -z'
'x-1/2, y, -z'
'-x-1/2, y, z-1/2'
'x, -y, z-1/2'
'-x+1/2, -y+1/2, -z'
'x, y+1/2, -z'
'-x, y+1/2, z-1/2'
'x+1/2, -y+1/2, z-1/2'

loop_
_atom_site_label
_atom_site_type_symbol
_atom_site_fract_x
_atom_site_fract_y
_atom_site_fract_z
_atom_site_U_iso_or_equiv
_atom_site_adp_type
_atom_site_occupancy
_atom_site_site_symmetry_order
_atom_site_calc_flag
_atom_site_refinement_flags_posn
_atom_site_refinement_flags_adp
_atom_site_refinement_flags_occupancy
_atom_site_disorder_assembly
_atom_site_disorder_group
C1 C 0.53620(16) 0.65646(13) 0.60200(19) 0.0661(12) Uani 1 1 d . U . . .
H1 H 0.545790 0.631164 0.595136 0.079 Uiso 1 1 calc R U . . .
C2 C 0.49493(16) 0.66194(13) 0.62463(19) 0.0649(11) Uani 1 1 d . U . . .
C3 C 0.48110(16) 0.69991(12) 0.63514(19) 0.0652(11) Uani 1 1 d . U . . .
H3 H 0.452887 0.704657 0.651472 0.078 Uiso 1 1 calc R U . . .
C4 C 0.50871(16) 0.73014(13) 0.6216(2) 0.0666(11) Uani 1 1 d . U . . .
C5 C 0.55073(16) 0.72308(13) 0.6003(2) 0.0684(12) Uani 1 1 d . U . . .
H5 H 0.570158 0.743722 0.593675 0.082 Uiso 1 1 calc R U . . .
C6 C 0.56475(16) 0.68606(13) 0.58856(19) 0.0660(11) Uani 1 1 d . U . . .
C7 C 0.60791(16) 0.67647(13) 0.5622(2) 0.0667(11) Uani 1 1 d . U . . .
C8 C 0.64707(18) 0.68488(15) 0.5891(2) 0.0768(13) Uani 1 1 d . U . . .
H8 H 0.647013 0.699986 0.624559 0.092 Uiso 1 1 calc DR U . . .
C9 C 0.68675(18) 0.67222(16) 0.5665(2) 0.0825(14) Uani 1 1 d D U . . .
C10 C 0.68574(17) 0.64907(15) 0.5150(2) 0.0754(13) Uani 1 1 d . U . . .
H10 H 0.712445 0.639500 0.499210 0.090 Uiso 1 1 calc DR U . . .
C11 C 0.64661(15) 0.63980(14) 0.4865(2) 0.0698(12) Uani 1 1 d . U . . .
C12 C 0.60835(16) 0.65322(13) 0.5098(2) 0.0670(11) Uani 1 1 d . U . . .
H12 H 0.581484 0.646909 0.490713 0.080 Uiso 1 1 calc R U . . .
C13 C 0.64601(15) 0.61329(14) 0.4327(2) 0.0667(11) Uani 1 1 d . U . . .
C14 C 0.68213(16) 0.60762(14) 0.3967(2) 0.0696(12) Uani 1 1 d . U . . .
H14 H 0.708010 0.621677 0.404764 0.084 Uiso 1 1 calc R U . . .
C15 C 0.68203(15) 0.58182(14) 0.3485(2) 0.0702(12) Uani 1 1 d . U . . .
C16 C 0.64305(15) 0.56212(14) 0.3361(2) 0.0685(12) Uani 1 1 d . U . . .
H16 H 0.642072 0.544741 0.303354 0.082 Uiso 1 1 calc R U . . .
C17 C 0.60572(15) 0.56781(13) 0.37136(19) 0.0642(11) Uani 1 1 d . U . . .
C18 C 0.60808(15) 0.59274(13) 0.41966(19) 0.0649(11) Uani 1 1 d . U . . .
H18 H 0.583121 0.595937 0.444680 0.078 Uiso 1 1 calc R U . . .
C19 C 0.56295(14) 0.55032(13) 0.35612(18) 0.0628(11) Uani 1 1 d . U . . .
C20 C 0.54948(15) 0.54693(13) 0.29717(18) 0.0628(11) Uani 1 1 d . U . . .
H20 H 0.569613 0.552717 0.265850 0.075 Uiso 1 1 calc R U . . .
C21 C 0.50756(15) 0.53537(12) 0.28187(17) 0.0605(11) Uani 1 1 d . U . . .
C22 C 0.47834(15) 0.52704(13) 0.32887(17) 0.0624(11) Uani 1 1 d . U . . .
H22 H 0.449410 0.519242 0.319264 0.075 Uiso 1 1 calc R U . . .
C23 C 0.49057(15) 0.52987(12) 0.38924(17) 0.0599(11) Uani 1 1 d . U . . .
C24 C 0.53333(15) 0.53992(13) 0.40165(18) 0.0630(11) Uani 1 1 d . U . . .
H24 H 0.543029 0.539797 0.442341 0.076 Uiso 1 1 calc R U . . .
C25 C 0.45749(14) 0.52624(13) 0.43815(17) 0.0621(11) Uani 1 1 d . U . . .
C26 C 0.41797(14) 0.50674(12) 0.42940(18) 0.0615(11) Uani 1 1 d . U . . .
H26 H 0.413829 0.492768 0.393209 0.074 Uiso 1 1 calc R U . . .
C27 C 0.38428(14) 0.50726(12) 0.47264(17) 0.0594(10) Uani 1 1 d . U . . .
C28 C 0.39182(14) 0.52723(12) 0.52526(17) 0.0612(11) Uani 1 1 d . U . . .
H28 H 0.369547 0.527840 0.555123 0.073 Uiso 1 1 calc R U . . .
C29 C 0.43115(14) 0.54666(12) 0.53627(17) 0.0602(11) Uani 1 1 d . U . . .
C30 C 0.46341(14) 0.54471(12) 0.49296(17) 0.0583(10) Uani 1 1 d . U . . .
H30 H 0.490799 0.556468 0.500870 0.070 Uiso 1 1 calc R U . . .
C31 C 0.43714(15) 0.57107(12) 0.58975(17) 0.0604(11) Uani 1 1 d . U . . .
C32 C 0.41792(15) 0.56239(13) 0.64603(17) 0.0609(11) Uani 1 1 d . U . . .
H32 H 0.401994 0.539407 0.650657 0.073 Uiso 1 1 calc R U . . .
C33 C 0.42194(14) 0.58686(12) 0.69447(17) 0.0575(10) Uani 1 1 d . U . . .
C34 C 0.44566(15) 0.61994(13) 0.68801(18) 0.0640(11) Uani 1 1 d . U . . .
H34 H 0.448099 0.636832 0.721245 0.077 Uiso 1 1 calc R U . . .
C35 C 0.46618(15) 0.62914(12) 0.63360(18) 0.0627(11) Uani 1 1 d . U . . .
C36 C 0.46097(15) 0.60434(12) 0.58503(18) 0.0611(11) Uani 1 1 d . U . . .
H36 H 0.474206 0.610502 0.547536 0.073 Uiso 1 1 calc R U . . .
C37A C 0.7274(11) 0.6839(12) 0.604(2) 0.30(3) Uani 0.286(10) 1 d D U P A 1
C38A C 0.712(2) 0.6759(19) 0.670(3) 0.33(3) Uani 0.286(10) 1 d D U P A 1
H8A2 H 0.688326 0.693474 0.680232 0.497 Uiso 0.286(10) 1 calc DR U P A 1
H8A1 H 0.736576 0.679514 0.697410 0.497 Uiso 0.286(10) 1 calc R U P A 1
H8A3 H 0.701358 0.649714 0.672641 0.497 Uiso 0.286(10) 1 calc R U P A 1
C39A C 0.7730(12) 0.6655(17) 0.598(2) 0.32(3) Uani 0.286(10) 1 d D U P A 1
H9A3 H 0.793242 0.677666 0.626243 0.482 Uiso 0.286(10) 1 calc DR U P A 1
H9A2 H 0.770932 0.638366 0.607036 0.482 Uiso 0.286(10) 1 calc R U P A 1
H9A1 H 0.783734 0.668945 0.556654 0.482 Uiso 0.286(10) 1 calc R U P A 1
C40A C 0.7295(13) 0.7279(12) 0.598(3) 0.27(3) Uani 0.286(10) 1 d D U P A 1
H61 H 0.749644 0.734665 0.565280 0.408 Uiso 0.286(10) 1 calc R U P A 1
H62 H 0.739951 0.738868 0.635870 0.408 Uiso 0.286(10) 1 calc R U P A 1
H63 H 0.700271 0.737761 0.588819 0.408 Uiso 0.286(10) 1 calc R U P A 1
C37B C 0.7310(3) 0.6784(3) 0.5974(3) 0.089(3) Uani 0.714(10) 1 d D U P A 3
C38B C 0.7255(3) 0.6974(4) 0.6608(4) 0.106(3) Uani 0.714(10) 1 d D U P A 3
H8B3 H 0.712977 0.722798 0.655933 0.158 Uiso 0.714(10) 1 calc R U P A 3
H8B1 H 0.754161 0.699319 0.680365 0.158 Uiso 0.714(10) 1 calc R U P A 3
H8B2 H 0.705977 0.681838 0.685684 0.158 Uiso 0.714(10) 1 calc R U P A 3
C39B C 0.7588(4) 0.7024(5) 0.5568(4) 0.140(5) Uani 0.714(10) 1 d D U P A 3
H9B3 H 0.765409 0.688222 0.519859 0.211 Uiso 0.714(10) 1 calc R U P A 3
H9B2 H 0.786168 0.708773 0.577509 0.211 Uiso 0.714(10) 1 calc R U P A 3
H9B1 H 0.743079 0.725730 0.546581 0.211 Uiso 0.714(10) 1 calc R U P A 3
C40B C 0.7533(3) 0.6396(3) 0.6121(4) 0.111(3) Uani 0.714(10) 1 d D U P A 3
H0B1 H 0.733276 0.623956 0.636144 0.167 Uiso 0.714(10) 1 calc R U P A 3
H0B2 H 0.780207 0.644108 0.634983 0.167 Uiso 0.714(10) 1 calc R U P A 3
H0B3 H 0.760310 0.626375 0.574469 0.167 Uiso 0.714(10) 1 calc R U P A 3
C41 C 0.72377(17) 0.57603(17) 0.3111(2) 0.0813(14) Uani 1 1 d . U . . .
C42 C 0.7592(2) 0.5601(2) 0.3540(3) 0.1017(19) Uani 1 1 d . U . . .
H42B H 0.748305 0.536887 0.373285 0.153 Uiso 1 1 calc R U . . .
H42C H 0.765981 0.579026 0.385034 0.153 Uiso 1 1 calc R U . . .
H42A H 0.785711 0.554259 0.330986 0.153 Uiso 1 1 calc R U . . .
C43 C 0.7386(2) 0.6142(2) 0.2851(3) 0.107(2) Uani 1 1 d . U . . .
H49 H 0.765751 0.610613 0.262332 0.161 Uiso 1 1 calc R U . . .
H50 H 0.743675 0.632140 0.318125 0.161 Uiso 1 1 calc R U . . .
H51 H 0.715843 0.624147 0.258339 0.161 Uiso 1 1 calc R U . . .
C44 C 0.71717(19) 0.5486(2) 0.2598(3) 0.0954(17) Uani 1 1 d . U . . .
H44B H 0.744463 0.546144 0.236921 0.143 Uiso 1 1 calc R U . . .
H44A H 0.693998 0.558052 0.233198 0.143 Uiso 1 1 calc R U . . .
H44C H 0.708755 0.523719 0.275884 0.143 Uiso 1 1 calc R U . . .
C45 C 0.34036(15) 0.48921(14) 0.45808(18) 0.0677(12) Uani 1 1 d . U . . .
C46 C 0.31734(17) 0.51266(17) 0.4099(2) 0.0788(14) Uani 1 1 d . U . . .
H46C H 0.313289 0.538686 0.424522 0.118 Uiso 1 1 calc R U . . .
H46B H 0.288745 0.501368 0.401012 0.118 Uiso 1 1 calc R U . . .
H46A H 0.335161 0.513006 0.373181 0.118 Uiso 1 1 calc R U . . .
C47 C 0.34720(17) 0.44825(15) 0.43434(19) 0.0725(13) Uani 1 1 d . U . . .
H58 H 0.361396 0.449174 0.394752 0.109 Uiso 1 1 calc R U . . .
H59 H 0.318788 0.435547 0.430691 0.109 Uiso 1 1 calc R U . . .
H60 H 0.365738 0.434123 0.462569 0.109 Uiso 1 1 calc R U . . .
C48 C 0.31090(16) 0.48596(16) 0.5142(2) 0.0768(13) Uani 1 1 d . U . . .
H48C H 0.325616 0.470491 0.544813 0.115 Uiso 1 1 calc R U . . .
H48A H 0.283135 0.473961 0.502982 0.115 Uiso 1 1 calc R U . . .
H48B H 0.305221 0.511364 0.530449 0.115 Uiso 1 1 calc R U . . .
C49 C 0.40286(15) 0.57686(13) 0.75716(17) 0.0617(11) Uani 1 1 d . U . . .
C50 C 0.44162(16) 0.57138(14) 0.80083(19) 0.0696(12) Uani 1 1 d . U . . .
H50A H 0.430464 0.565852 0.841322 0.104 Uiso 1 1 calc R U . . .
H50B H 0.459231 0.594623 0.801964 0.104 Uiso 1 1 calc R U . . .
H50C H 0.459782 0.550166 0.786971 0.104 Uiso 1 1 calc R U . . .
C51 C 0.37613(16) 0.54078(14) 0.75634(18) 0.0680(12) Uani 1 1 d . U . . .
H51A H 0.352505 0.543202 0.726722 0.102 Uiso 1 1 calc R U . . .
H51B H 0.363591 0.536393 0.796406 0.102 Uiso 1 1 calc R U . . .
H51C H 0.394968 0.519340 0.745376 0.102 Uiso 1 1 calc R U . . .
C52 C 0.37369(17) 0.61027(14) 0.7796(2) 0.0742(13) Uani 1 1 d . U . . .
H52A H 0.349925 0.614616 0.750744 0.111 Uiso 1 1 calc R U . . .
H52C H 0.391473 0.633319 0.783106 0.111 Uiso 1 1 calc R U . . .
H52B H 0.361303 0.603882 0.819079 0.111 Uiso 1 1 calc R U . . .
C53 C 0.1589(17) 0.1510(17) 0.891(3) 0.565(14) Uani 0.286(10) 1 d D U P A 1
H53 H 0.157893 0.151217 0.846261 0.678 Uiso 0.286(10) 1 calc R U P A 1
Cl1 Cl 0.1350(18) 0.1085(16) 0.919(3) 0.570(18) Uani 0.286(10) 1 d D U P A 1
Cl2 Cl 0.2138(14) 0.1566(17) 0.916(3) 0.533(15) Uani 0.286(10) 1 d D U P A 1
Cl3 Cl 0.129(2) 0.1903(18) 0.920(5) 0.579(16) Uani 0.286(10) 1 d D U P A 1
C53A C 0.1659(13) 0.1845(9) 0.9310(17) 0.571(14) Uani 0.714(10) 1 d D U P A 2
H53A H 0.192765 0.195173 0.950527 0.685 Uiso 0.714(10) 1 calc R U P A 2
Cl1A Cl 0.1169(10) 0.1967(9) 0.9691(14) 0.605(15) Uani 0.714(10) 1 d D U P A 2
Cl2A Cl 0.1629(6) 0.1336(7) 0.9347(11) 0.517(11) Uani 0.714(10) 1 d D U P A 2
Cl3A Cl 0.1607(9) 0.1971(8) 0.8542(14) 0.598(14) Uani 0.714(10) 1 d D U P A 2
C54A C 0.1528(10) 0.2477(11) 0.3544(16) 0.49(3) Uani 0.5 1 d D U P B 2
H54A H 0.167584 0.272250 0.344165 0.592 Uiso 0.5 1 calc R U P B 2
Cl4A Cl 0.1850(8) 0.2079(8) 0.3340(16) 0.509(18) Uani 0.5 1 d D U P B 2
Cl5A Cl 0.1046(7) 0.2406(9) 0.3117(15) 0.537(19) Uani 0.5 1 d D U P B 2
Cl6A Cl 0.1382(7) 0.2451(8) 0.4324(15) 0.61(2) Uani 0.5 1 d D U P B 2
C55 C 0.1159(13) 0.1400(9) 0.1090(14) 0.38(2) Uani 0.5 1 d D U P C 2
H55 H 0.145754 0.145728 0.092765 0.461 Uiso 0.5 1 calc R U P C 2
Cl7 Cl 0.0956(10) 0.1771(6) 0.1541(10) 0.451(15) Uani 0.5 1 d D U P C 2
Cl8 Cl 0.1164(6) 0.1017(7) 0.1593(11) 0.423(12) Uani 0.5 1 d D U P C 2
Cl9 Cl 0.0767(12) 0.1355(10) 0.0512(14) 0.62(2) Uani 0.5 1 d D U P C 2
C56 C -0.0062(16) 0.2129(13) 0.1333(15) 0.85(4) Uani 0.5 1 d D U P D -1
H56 H -0.034933 0.225732 0.140070 1.021 Uiso 0.5 1 calc R U P D -1
Cl10 Cl -0.0033(9) 0.1944(14) 0.0589(11) 0.79(4) Uani 0.5 1 d D U P D -1
Cl11 Cl 0.0376(11) 0.2457(14) 0.1420(14) 0.87(4) Uani 0.5 1 d D U P D -1
Cl12 Cl 0.0005(13) 0.1745(15) 0.1847(15) 0.89(4) Uani 0.5 1 d D U P D -1

loop_
_atom_site_aniso_label
_atom_site_aniso_U_11
_atom_site_aniso_U_22
_atom_site_aniso_U_33
_atom_site_aniso_U_23
_atom_site_aniso_U_13
_atom_site_aniso_U_12
C1 0.089(3) 0.053(3) 0.056(2) -0.0040(18) 0.002(2) 0.000(2)
C2 0.086(3) 0.058(3) 0.051(2) 0.0003(18) -0.001(2) 0.001(2)
C3 0.089(3) 0.048(3) 0.059(2) -0.0025(18) 0.001(2) 0.001(2)
C4 0.092(3) 0.054(2) 0.054(2) 0.0043(18) -0.003(2) -0.005(2)
C5 0.084(3) 0.056(3) 0.066(3) 0.0046(19) -0.001(2) -0.006(2)
C6 0.087(3) 0.056(3) 0.055(2) 0.0027(18) -0.005(2) -0.004(2)
C7 0.086(3) 0.052(3) 0.062(2) 0.0013(18) 0.002(2) -0.007(2)
C8 0.095(3) 0.071(3) 0.064(3) -0.008(2) 0.002(2) -0.009(2)
C9 0.088(3) 0.088(4) 0.071(3) -0.003(2) -0.003(2) -0.009(3)
C10 0.082(3) 0.081(3) 0.063(3) -0.002(2) -0.001(2) -0.007(2)
C11 0.080(3) 0.063(3) 0.066(3) 0.002(2) 0.001(2) -0.005(2)
C12 0.077(3) 0.062(3) 0.062(3) 0.0007(19) 0.000(2) -0.004(2)
C13 0.077(3) 0.067(3) 0.056(2) -0.0002(19) 0.003(2) -0.001(2)
C14 0.079(3) 0.073(3) 0.057(2) 0.002(2) 0.002(2) -0.010(2)
C15 0.077(3) 0.076(3) 0.057(2) 0.008(2) 0.008(2) -0.001(2)
C16 0.082(3) 0.072(3) 0.052(2) 0.0034(19) 0.002(2) 0.000(2)
C17 0.077(3) 0.067(3) 0.049(2) 0.0104(18) 0.0015(19) -0.003(2)
C18 0.076(3) 0.068(3) 0.051(2) -0.0031(19) 0.0023(19) 0.004(2)
C19 0.076(3) 0.067(3) 0.045(2) -0.0015(18) 0.0045(18) 0.003(2)
C20 0.074(3) 0.069(3) 0.045(2) 0.0065(18) 0.0086(19) 0.002(2)
C21 0.078(3) 0.062(3) 0.041(2) 0.0040(17) 0.0053(18) 0.0005(19)
C22 0.081(3) 0.063(3) 0.043(2) -0.0023(17) 0.0017(18) -0.0009(19)
C23 0.081(3) 0.056(3) 0.043(2) 0.0008(16) 0.0047(18) 0.0034(19)
C24 0.081(3) 0.064(3) 0.043(2) 0.0032(17) 0.0007(19) -0.003(2)
C25 0.078(3) 0.066(3) 0.042(2) 0.0018(17) 0.0011(18) 0.002(2)
C26 0.079(3) 0.060(3) 0.045(2) 0.0003(17) 0.0020(18) -0.003(2)
C27 0.079(3) 0.056(3) 0.043(2) 0.0043(16) 0.0034(18) 0.0022(18)
C28 0.076(3) 0.067(3) 0.040(2) 0.0052(17) 0.0052(17) 0.000(2)
C29 0.085(3) 0.054(2) 0.042(2) 0.0042(16) -0.0019(18) 0.0002(19)
C30 0.075(3) 0.058(2) 0.041(2) 0.0030(16) 0.0003(17) -0.0036(18)
C31 0.081(3) 0.057(3) 0.043(2) 0.0015(16) 0.0015(18) 0.0006(19)
C32 0.080(3) 0.062(3) 0.041(2) 0.0056(17) 0.0028(18) -0.0056(19)
C33 0.078(3) 0.052(3) 0.042(2) 0.0018(15) 0.0001(17) 0.0028(18)
C34 0.085(3) 0.061(3) 0.046(2) -0.0047(17) 0.0001(19) 0.004(2)
C35 0.087(3) 0.053(3) 0.049(2) 0.0011(17) 0.0012(19) -0.0023(19)
C36 0.088(3) 0.052(3) 0.043(2) 0.0043(16) 0.0025(18) 0.0005(19)
C37A 0.15(3) 0.24(4) 0.51(8) -0.15(5) 0.10(4) -0.06(3)
C38A 0.22(4) 0.27(5) 0.51(9) -0.12(6) 0.07(5) -0.08(4)
C39A 0.17(3) 0.26(5) 0.53(9) -0.17(5) 0.13(4) -0.03(3)
C40A 0.13(2) 0.19(4) 0.49(9) -0.13(5) 0.05(4) -0.07(2)
C37B 0.071(5) 0.132(8) 0.064(4) -0.038(4) -0.002(3) -0.011(5)
C38B 0.092(6) 0.152(9) 0.073(5) -0.041(5) -0.007(4) -0.027(5)
C39B 0.103(7) 0.236(15) 0.083(6) -0.019(7) 0.009(5) -0.074(9)
C40B 0.092(6) 0.153(10) 0.088(6) -0.014(5) -0.029(5) 0.016(6)
C41 0.080(3) 0.098(4) 0.065(3) -0.008(2) 0.011(2) -0.006(3)
C42 0.087(4) 0.135(6) 0.083(4) -0.010(3) 0.009(3) 0.016(3)
C43 0.104(4) 0.124(5) 0.093(4) 0.008(4) 0.035(3) -0.021(3)
C44 0.088(3) 0.131(5) 0.067(3) -0.015(3) 0.019(3) -0.003(3)
C45 0.078(3) 0.082(3) 0.043(2) 0.0015(19) 0.0063(19) -0.004(2)
C46 0.079(3) 0.101(4) 0.056(3) 0.005(2) -0.002(2) -0.003(2)
C47 0.090(3) 0.084(3) 0.043(2) -0.006(2) 0.007(2) -0.011(2)
C48 0.088(3) 0.095(4) 0.048(2) -0.003(2) 0.007(2) -0.014(2)
C49 0.084(3) 0.065(3) 0.0361(19) -0.0027(17) 0.0049(18) -0.002(2)
C50 0.089(3) 0.073(3) 0.047(2) 0.0046(19) -0.001(2) -0.006(2)
C51 0.087(3) 0.077(3) 0.040(2) 0.0021(18) 0.0029(19) -0.005(2)
C52 0.099(3) 0.069(3) 0.055(2) 0.000(2) 0.012(2) 0.002(2)
C53 0.47(2) 0.55(2) 0.67(3) -0.22(2) -0.04(2) -0.04(2)
Cl1 0.49(3) 0.57(3) 0.65(4) -0.20(3) -0.02(3) -0.03(3)
Cl2 0.41(3) 0.54(3) 0.65(3) -0.25(3) -0.03(3) -0.03(2)
Cl3 0.49(3) 0.56(3) 0.69(4) -0.20(3) -0.05(3) -0.03(2)
C53A 0.48(2) 0.56(2) 0.68(3) -0.21(2) -0.04(2) -0.03(2)
Cl1A 0.54(3) 0.56(2) 0.71(4) -0.21(3) -0.07(3) -0.04(2)
Cl2A 0.402(18) 0.53(2) 0.62(3) -0.26(2) -0.044(17) -0.092(15)
Cl3A 0.53(2) 0.55(2) 0.72(3) -0.19(3) -0.02(2) -0.01(2)
C54A 0.29(4) 0.48(5) 0.71(6) 0.21(5) 0.01(5) 0.05(4)
Cl4A 0.47(3) 0.38(3) 0.68(5) 0.12(3) 0.08(3) 0.01(2)
Cl5A 0.35(2) 0.59(4) 0.67(5) 0.23(4) -0.11(2) 0.07(2)
Cl6A 0.36(2) 0.58(4) 0.91(6) 0.36(4) 0.09(3) -0.12(2)
C55 0.35(4) 0.36(4) 0.43(5) 0.19(4) -0.12(3) 0.09(3)
Cl7 0.60(4) 0.36(2) 0.40(3) 0.14(2) -0.11(3) -0.09(2)
Cl8 0.330(17) 0.47(3) 0.47(3) 0.05(2) 0.107(18) -0.007(18)
Cl9 0.65(5) 0.52(4) 0.71(6) 0.06(4) 0.08(4) -0.20(4)
C56 0.48(5) 1.70(11) 0.38(5) 0.27(6) 0.00(5) 0.11(6)
Cl10 0.36(2) 1.73(11) 0.29(2) 0.08(4) -0.12(2) -0.05(5)
Cl11 0.44(3) 1.72(12) 0.44(4) 0.34(6) 0.19(3) 0.03(6)
Cl12 0.66(5) 1.63(11) 0.40(3) 0.44(5) -0.02(3) 0.29(6)

loop_
_atom_type_symbol
_atom_type_description
_atom_type_scat_dispersion_real
_atom_type_scat_dispersion_imag
_atom_type_scat_source
C C 0.0058 0.0028 'International Tables Vol C Tables 4.2.6.8 and 6.1.1.4'
H H 0.0000 0.0000 'International Tables Vol C Tables 4.2.6.8 and 6.1.1.4'
Cl Cl 0.2092 0.2541 'International Tables Vol C Tables 4.2.6.8 and 6.1.1.4'

loop_
_geom_angle_atom_site_label_1
_geom_angle_atom_site_label_2
_geom_angle_atom_site_label_3
_geom_angle
_geom_angle_site_symmetry_3
C2 C1 C6 123.4(4) .
C2 C1 H1 118.3 .
C6 C1 H1 118.3 .
C1 C2 C3 117.8(4) .
C1 C2 C35 119.4(4) .
C3 C2 C35 122.7(4) .
C4 C3 C2 120.3(4) .
C4 C3 H3 119.9 .
C2 C3 H3 119.9 .
C5 C4 C3 119.8(4) .
C5 C4 C4 119.7(5) 6_565
C3 C4 C4 120.0(5) 6_565
C4 C5 C6 120.9(4) .
C4 C5 H5 119.5 .
C6 C5 H5 119.5 .
C1 C6 C5 117.8(4) .
C1 C6 C7 118.2(4) .
C5 C6 C7 124.0(4) .
C8 C7 C12 118.2(4) .
C8 C7 C6 123.8(4) .
C12 C7 C6 117.6(4) .
C7 C8 C9 122.6(5) .
C7 C8 H8 118.7 .
C9 C8 H8 118.7 .
C8 C9 C10 117.5(5) .
C8 C9 C37B 124.5(5) .
C10 C9 C37B 117.8(5) .
C8 C9 C37A 115.0(18) .
C10 C9 C37A 127.4(18) .
C11 C10 C9 121.7(5) .
C11 C10 H10 119.2 .
C9 C10 H10 119.2 .
C12 C11 C10 118.9(5) .
C12 C11 C13 120.2(4) .
C10 C11 C13 120.9(4) .
C11 C12 C7 121.2(4) .
C11 C12 H12 119.4 .
C7 C12 H12 119.4 .
C14 C13 C18 118.1(4) .
C14 C13 C11 122.4(4) .
C18 C13 C11 119.5(4) .
C13 C14 C15 122.3(4) .
C13 C14 H14 118.9 .
C15 C14 H14 118.9 .
C14 C15 C16 118.1(4) .
C14 C15 C41 119.7(4) .
C16 C15 C41 122.2(4) .
C17 C16 C15 120.8(4) .
C17 C16 H16 119.6 .
C15 C16 H16 119.6 .
C18 C17 C16 118.7(4) .
C18 C17 C19 119.0(4) .
C16 C17 C19 122.1(4) .
C17 C18 C13 122.1(4) .
C17 C18 H18 119.0 .
C13 C18 H18 119.0 .
C20 C19 C24 117.9(4) .
C20 C19 C17 121.1(4) .
C24 C19 C17 120.8(4) .
C19 C20 C21 122.3(4) .
C19 C20 H20 118.9 .
C21 C20 H20 118.9 .
C20 C21 C22 117.9(4) .
C20 C21 C21 121.3(4) 4_655
C22 C21 C21 120.5(5) 4_655
C23 C22 C21 121.9(4) .
C23 C22 H22 119.1 .
C21 C22 H22 119.1 .
C24 C23 C22 117.6(4) .
C24 C23 C25 121.3(4) .
C22 C23 C25 120.8(4) .
C23 C24 C19 122.2(4) .
C23 C24 H24 118.9 .
C19 C24 H24 118.9 .
C30 C25 C26 117.5(4) .
C30 C25 C23 120.6(4) .
C26 C25 C23 121.7(4) .
C25 C26 C27 122.0(4) .
C25 C26 H26 119.0 .
C27 C26 H26 119.0 .
C28 C27 C26 117.4(4) .
C28 C27 C45 122.6(4) .
C26 C27 C45 119.7(4) .
C27 C28 C29 122.5(4) .
C27 C28 H28 118.7 .
C29 C28 H28 118.7 .
C30 C29 C28 117.8(4) .
C30 C29 C31 120.0(4) .
C28 C29 C31 122.0(4) .
C29 C30 C25 122.6(4) .
C29 C30 H30 118.7 .
C25 C30 H30 118.7 .
C36 C31 C32 117.9(4) .
C36 C31 C29 119.8(4) .
C32 C31 C29 122.2(4) .
C33 C32 C31 121.0(4) .
C33 C32 H32 119.5 .
C31 C32 H32 119.5 .
C34 C33 C32 119.5(4) .
C34 C33 C49 118.9(3) .
C32 C33 C49 121.5(4) .
C33 C34 C35 121.4(4) .
C33 C34 H34 119.3 .
C35 C34 H34 119.3 .
C36 C35 C34 118.0(4) .
C36 C35 C2 117.2(4) .
C34 C35 C2 124.7(4) .
C31 C36 C35 122.1(4) .
C31 C36 H36 118.9 .
C35 C36 H36 118.9 .
C39A C37A C9 125(3) .
C39A C37A C40A 112(2) .
C9 C37A C40A 105(2) .
C39A C37A C38A 106(2) .
C9 C37A C38A 102(4) .
C40A C37A C38A 106(3) .
C37A C38A H8A2 109.5 .
C37A C38A H8A1 109.5 .
H8A2 C38A H8A1 109.5 .
C37A C38A H8A3 109.5 .
H8A2 C38A H8A3 109.5 .
H8A1 C38A H8A3 109.5 .
C37A C39A H9A3 109.5 .
C37A C39A H9A2 109.5 .
H9A3 C39A H9A2 109.5 .
C37A C39A H9A1 109.5 .
H9A3 C39A H9A1 109.5 .
H9A2 C39A H9A1 109.5 .
C37A C40A H61 109.5 .
C37A C40A H62 109.5 .
H61 C40A H62 109.5 .
C37A C40A H63 109.5 .
H61 C40A H63 109.5 .
H62 C40A H63 109.5 .
C39B C37B C9 108.2(7) .
C39B C37B C40B 111.7(10) .
C9 C37B C40B 110.8(7) .
C39B C37B C38B 111.1(8) .
C9 C37B C38B 111.6(6) .
C40B C37B C38B 103.4(7) .
C37B C38B H8B3 109.5 .
C37B C38B H8B1 109.5 .
H8B3 C38B H8B1 109.5 .
C37B C38B H8B2 109.5 .
H8B3 C38B H8B2 109.5 .
H8B1 C38B H8B2 109.5 .
C37B C39B H9B3 109.5 .
C37B C39B H9B2 109.5 .
H9B3 C39B H9B2 109.5 .
C37B C39B H9B1 109.5 .
H9B3 C39B H9B1 109.5 .
H9B2 C39B H9B1 109.5 .
C37B C40B H0B1 109.5 .
C37B C40B H0B2 109.5 .
H0B1 C40B H0B2 109.5 .
C37B C40B H0B3 109.5 .
H0B1 C40B H0B3 109.5 .
H0B2 C40B H0B3 109.5 .
C44 C41 C43 108.6(5) .
C44 C41 C15 112.5(4) .
C43 C41 C15 109.4(5) .
C44 C41 C42 109.0(5) .
C43 C41 C42 110.1(5) .
C15 C41 C42 107.2(4) .
C41 C42 H42B 109.5 .
C41 C42 H42C 109.5 .
H42B C42 H42C 109.5 .
C41 C42 H42A 109.5 .
H42B C42 H42A 109.5 .
H42C C42 H42A 109.5 .
C41 C43 H49 109.5 .
C41 C43 H50 109.5 .
H49 C43 H50 109.5 .
C41 C43 H51 109.5 .
H49 C43 H51 109.5 .
H50 C43 H51 109.5 .
C41 C44 H44B 109.5 .
C41 C44 H44A 109.5 .
H44B C44 H44A 109.5 .
C41 C44 H44C 109.5 .
H44B C44 H44C 109.5 .
H44A C44 H44C 109.5 .
C27 C45 C46 109.3(4) .
C27 C45 C48 112.1(4) .
C46 C45 C48 109.7(4) .
C27 C45 C47 110.0(4) .
C46 C45 C47 109.2(4) .
C48 C45 C47 106.5(4) .
C45 C46 H46C 109.5 .
C45 C46 H46B 109.5 .
H46C C46 H46B 109.5 .
C45 C46 H46A 109.5 .
H46C C46 H46A 109.5 .
H46B C46 H46A 109.5 .
C45 C47 H58 109.5 .
C45 C47 H59 109.5 .
H58 C47 H59 109.5 .
C45 C47 H60 109.5 .
H58 C47 H60 109.5 .
H59 C47 H60 109.5 .
C45 C48 H48C 109.5 .
C45 C48 H48A 109.5 .
H48C C48 H48A 109.5 .
C45 C48 H48B 109.5 .
H48C C48 H48B 109.5 .
H48A C48 H48B 109.5 .
C51 C49 C50 108.5(4) .
C51 C49 C33 112.6(3) .
C50 C49 C33 107.7(4) .
C51 C49 C52 109.2(4) .
C50 C49 C52 109.5(4) .
C33 C49 C52 109.3(3) .
C49 C50 H50A 109.5 .
C49 C50 H50B 109.5 .
H50A C50 H50B 109.5 .
C49 C50 H50C 109.5 .
H50A C50 H50C 109.5 .
H50B C50 H50C 109.5 .
C49 C51 H51A 109.5 .
C49 C51 H51B 109.5 .
H51A C51 H51B 109.5 .
C49 C51 H51C 109.5 .
H51A C51 H51C 109.5 .
H51B C51 H51C 109.5 .
C49 C52 H52A 109.5 .
C49 C52 H52C 109.5 .
H52A C52 H52C 109.5 .
C49 C52 H52B 109.5 .
H52A C52 H52B 109.5 .
H52C C52 H52B 109.5 .
Cl3 C53 Cl2 106(2) .
Cl3 C53 Cl1 109(3) .
Cl2 C53 Cl1 112(3) .
Cl3 C53 H53 109.9 .
Cl2 C53 H53 109.9 .
Cl1 C53 H53 109.9 .
Cl3A C53A Cl1A 109(2) .
Cl3A C53A Cl2A 107(2) .
Cl1A C53A Cl2A 100.2(19) .
Cl3A C53A H53A 113.4 .
Cl1A C53A H53A 113.4 .
Cl2A C53A H53A 113.4 .
Cl4A C54A Cl5A 102.4(18) .
Cl4A C54A Cl6A 110(2) .
Cl5A C54A Cl6A 108(2) .
Cl4A C54A H54A 112.1 .
Cl5A C54A H54A 112.1 .
Cl6A C54A H54A 112.1 .
Cl8 C55 Cl7 102.2(18) .
Cl8 C55 Cl9 114(2) .
Cl7 C55 Cl9 103.8(19) .
Cl8 C55 H55 112.2 .
Cl7 C55 H55 112.2 .
Cl9 C55 H55 112.2 .
Cl10 C56 Cl12 108(2) .
Cl10 C56 Cl11 108(2) .
Cl12 C56 Cl11 110(3) .
Cl10 C56 H56 110.4 .
Cl12 C56 H56 110.4 .
Cl11 C56 H56 110.4 .

loop_
_geom_bond_atom_site_label_1
_geom_bond_atom_site_label_2
_geom_bond_distance
_geom_bond_site_symmetry_2
C1 C2 1.371(7) .
C1 C6 1.392(7) .
C1 H1 0.9500 .
C2 C3 1.421(7) .
C2 C35 1.465(6) .
C3 C4 1.391(7) .
C3 H3 0.9500 .
C4 C5 1.390(7) .
C4 C4 1.496(10) 6_565
C5 C6 1.397(7) .
C5 H5 0.9500 .
C6 C7 1.482(7) .
C7 C8 1.370(7) .
C7 C12 1.421(7) .
C8 C9 1.385(8) .
C8 H8 0.9500 .
C9 C10 1.404(7) .
C9 C37B 1.530(9) .
C9 C37A 1.548(19) .
C10 C11 1.392(7) .
C10 H10 0.9500 .
C11 C12 1.363(7) .
C11 C13 1.515(7) .
C12 H12 0.9500 .
C13 C14 1.377(7) .
C13 C18 1.397(7) .
C14 C15 1.403(7) .
C14 H14 0.9500 .
C15 C16 1.406(7) .
C15 C41 1.535(7) .
C16 C17 1.398(6) .
C16 H16 0.9500 .
C17 C18 1.387(6) .
C17 C19 1.484(7) .
C18 H18 0.9500 .
C19 C20 1.376(6) .
C19 C24 1.405(6) .
C20 C21 1.386(6) .
C20 H20 0.9500 .
C21 C22 1.404(6) .
C21 C21 1.488(8) 4_655
C22 C23 1.394(6) .
C22 H22 0.9500 .
C23 C24 1.381(6) .
C23 C25 1.488(6) .
C24 H24 0.9500 .
C25 C30 1.391(6) .
C25 C26 1.403(6) .
C26 C27 1.407(6) .
C26 H26 0.9500 .
C27 C28 1.382(6) .
C27 C45 1.520(7) .
C28 C29 1.404(6) .
C28 H28 0.9500 .
C29 C30 1.378(6) .
C29 C31 1.476(6) .
C30 H30 0.9500 .
C31 C36 1.383(6) .
C31 C32 1.413(6) .
C32 C33 1.382(6) .
C32 H32 0.9500 .
C33 C34 1.379(6) .
C33 C49 1.548(5) .
C34 C35 1.398(6) .
C34 H34 0.9500 .
C35 C36 1.396(6) .
C36 H36 0.9500 .
C37A C39A 1.542(19) .
C37A C40A 1.56(2) .
C37A C38A 1.56(2) .
C38A H8A2 0.9800 .
C38A H8A1 0.9800 .
C38A H8A3 0.9800 .
C39A H9A3 0.9800 .
C39A H9A2 0.9800 .
C39A H9A1 0.9800 .
C40A H61 0.9800 .
C40A H62 0.9800 .
C40A H63 0.9800 .
C37B C39B 1.499(12) .
C37B C40B 1.561(12) .
C37B C38B 1.565(10) .
C38B H8B3 0.9800 .
C38B H8B1 0.9800 .
C38B H8B2 0.9800 .
C39B H9B3 0.9800 .
C39B H9B2 0.9800 .
C39B H9B1 0.9800 .
C40B H0B1 0.9800 .
C40B H0B2 0.9800 .
C40B H0B3 0.9800 .
C41 C44 1.506(8) .
C41 C43 1.529(9) .
C41 C42 1.547(9) .
C42 H42B 0.9800 .
C42 H42C 0.9800 .
C42 H42A 0.9800 .
C43 H49 0.9800 .
C43 H50 0.9800 .
C43 H51 0.9800 .
C44 H44B 0.9800 .
C44 H44A 0.9800 .
C44 H44C 0.9800 .
C45 C46 1.523(7) .
C45 C48 1.540(6) .
C45 C47 1.549(7) .
C46 H46C 0.9800 .
C46 H46B 0.9800 .
C46 H46A 0.9800 .
C47 H58 0.9800 .
C47 H59 0.9800 .
C47 H60 0.9800 .
C48 H48C 0.9800 .
C48 H48A 0.9800 .
C48 H48B 0.9800 .
C49 C51 1.510(7) .
C49 C50 1.542(6) .
C49 C52 1.558(7) .
C50 H50A 0.9800 .
C50 H50B 0.9800 .
C50 H50C 0.9800 .
C51 H51A 0.9800 .
C51 H51B 0.9800 .
C51 H51C 0.9800 .
C52 H52A 0.9800 .
C52 H52C 0.9800 .
C52 H52B 0.9800 .
C53 Cl3 1.77(2) .
C53 Cl2 1.78(2) .
C53 Cl1 1.78(2) .
C53 H53 1.0000 .
C53A Cl3A 1.77(2) .
C53A Cl1A 1.77(2) .
C53A Cl2A 1.80(2) .
C53A H53A 1.0000 .
C54A Cl4A 1.77(2) .
C54A Cl5A 1.77(2) .
C54A Cl6A 1.79(2) .
C54A H54A 1.0000 .
C55 Cl8 1.75(2) .
C55 Cl7 1.76(2) .
C55 Cl9 1.76(2) .
C55 H55 1.0000 .
C56 Cl10 1.78(2) .
C56 Cl12 1.78(2) .
C56 Cl11 1.78(2) .
C56 H56 1.0000 .

loop_
_geom_torsion_atom_site_label_1
_geom_torsion_atom_site_label_2
_geom_torsion_atom_site_label_3
_geom_torsion_atom_site_label_4
_geom_torsion
_geom_torsion_site_symmetry_1
_geom_torsion_site_symmetry_4
C6 C1 C2 C3 -0.5(7) . .
C6 C1 C2 C35 176.0(4) . .
C1 C2 C3 C4 1.1(6) . .
C35 C2 C3 C4 -175.2(4) . .
C2 C3 C4 C5 -2.9(7) . .
C2 C3 C4 C4 168.4(3) . 6_565
C3 C4 C5 C6 4.2(7) . .
C4 C4 C5 C6 -167.2(3) 6_565 .
C2 C1 C6 C5 1.7(7) . .
C2 C1 C6 C7 -177.8(4) . .
C4 C5 C6 C1 -3.5(6) . .
C4 C5 C6 C7 175.9(4) . .
C1 C6 C7 C8 -118.9(5) . .
C5 C6 C7 C8 61.7(6) . .
C1 C6 C7 C12 53.1(6) . .
C5 C6 C7 C12 -126.2(5) . .
C12 C7 C8 C9 1.3(7) . .
C6 C7 C8 C9 173.2(5) . .
C7 C8 C9 C10 -1.7(8) . .
C7 C8 C9 C37B -175.3(6) . .
C7 C8 C9 C37A -179(2) . .
C8 C9 C10 C11 1.5(8) . .
C37B C9 C10 C11 175.6(6) . .
C37A C9 C10 C11 178(3) . .
C9 C10 C11 C12 -0.8(7) . .
C9 C10 C11 C13 -177.1(5) . .
C10 C11 C12 C7 0.3(7) . .
C13 C11 C12 C7 176.6(4) . .
C8 C7 C12 C11 -0.5(7) . .
C6 C7 C12 C11 -173.0(4) . .
C12 C11 C13 C14 160.7(5) . .
C10 C11 C13 C14 -23.1(7) . .
C12 C11 C13 C18 -21.4(7) . .
C10 C11 C13 C18 154.8(5) . .
C18 C13 C14 C15 -0.8(7) . .
C11 C13 C14 C15 177.2(4) . .
C13 C14 C15 C16 1.9(7) . .
C13 C14 C15 C41 -178.4(5) . .
C14 C15 C16 C17 -0.8(7) . .
C41 C15 C16 C17 179.5(4) . .
C15 C16 C17 C18 -1.3(7) . .
C15 C16 C17 C19 174.1(4) . .
C16 C17 C18 C13 2.4(7) . .
C19 C17 C18 C13 -173.1(4) . .
C14 C13 C18 C17 -1.4(7) . .
C11 C13 C18 C17 -179.5(4) . .
C18 C17 C19 C20 137.7(5) . .
C16 C17 C19 C20 -37.6(7) . .
C18 C17 C19 C24 -36.4(6) . .
C16 C17 C19 C24 148.3(4) . .
C24 C19 C20 C21 2.9(7) . .
C17 C19 C20 C21 -171.4(4) . .
C19 C20 C21 C22 0.1(7) . .
C19 C20 C21 C21 174.2(4) . 4_655
C20 C21 C22 C23 -0.4(7) . .
C21 C21 C22 C23 -174.6(3) 4_655 .
C21 C22 C23 C24 -2.3(6) . .
C21 C22 C23 C25 171.3(4) . .
C22 C23 C24 C19 5.6(7) . .
C25 C23 C24 C19 -168.0(4) . .
C20 C19 C24 C23 -5.9(7) . .
C17 C19 C24 C23 168.4(4) . .
C24 C23 C25 C30 22.2(6) . .
C22 C23 C25 C30 -151.2(4) . .
C24 C23 C25 C26 -162.8(4) . .
C22 C23 C25 C26 23.8(6) . .
C30 C25 C26 C27 3.4(6) . .
C23 C25 C26 C27 -171.8(4) . .
C25 C26 C27 C28 -1.3(6) . .
C25 C26 C27 C45 173.5(4) . .
C26 C27 C28 C29 0.3(6) . .
C45 C27 C28 C29 -174.3(4) . .
C27 C28 C29 C30 -1.4(6) . .
C27 C28 C29 C31 173.6(4) . .
C28 C29 C30 C25 3.7(6) . .
C31 C29 C30 C25 -171.5(4) . .
C26 C25 C30 C29 -4.6(6) . .
C23 C25 C30 C29 170.6(4) . .
C30 C29 C31 C36 32.1(6) . .
C28 C29 C31 C36 -142.8(4) . .
C30 C29 C31 C32 -150.2(4) . .
C28 C29 C31 C32 34.8(6) . .
C36 C31 C32 C33 1.5(6) . .
C29 C31 C32 C33 -176.2(4) . .
C31 C32 C33 C34 -1.0(6) . .
C31 C32 C33 C49 -177.2(4) . .
C32 C33 C34 C35 -0.7(7) . .
C49 C33 C34 C35 175.6(4) . .
C33 C34 C35 C36 1.8(7) . .
C33 C34 C35 C2 -174.5(4) . .
C1 C2 C35 C36 -50.8(6) . .
C3 C2 C35 C36 125.5(5) . .
C1 C2 C35 C34 125.6(5) . .
C3 C2 C35 C34 -58.2(6) . .
C32 C31 C36 C35 -0.3(6) . .
C29 C31 C36 C35 177.5(4) . .
C34 C35 C36 C31 -1.3(7) . .
C2 C35 C36 C31 175.3(4) . .
C8 C9 C37A C39A 164(3) . .
C10 C9 C37A C39A -13(5) . .
C8 C9 C37A C40A -66(3) . .
C10 C9 C37A C40A 118(3) . .
C8 C9 C37A C38A 44(3) . .
C10 C9 C37A C38A -132(3) . .
C8 C9 C37B C39B -117.0(9) . .
C10 C9 C37B C39B 69.4(10) . .
C8 C9 C37B C40B 120.2(7) . .
C10 C9 C37B C40B -53.4(8) . .
C8 C9 C37B C38B 5.5(11) . .
C10 C9 C37B C38B -168.1(8) . .
C14 C15 C41 C44 -177.6(5) . .
C16 C15 C41 C44 2.1(7) . .
C14 C15 C41 C43 -56.8(6) . .
C16 C15 C41 C43 122.9(6) . .
C14 C15 C41 C42 62.5(6) . .
C16 C15 C41 C42 -117.8(6) . .
C28 C27 C45 C46 105.7(5) . .
C26 C27 C45 C46 -68.8(5) . .
C28 C27 C45 C48 -16.1(6) . .
C26 C27 C45 C48 169.4(4) . .
C28 C27 C45 C47 -134.4(4) . .
C26 C27 C45 C47 51.1(5) . .
C34 C33 C49 C51 177.5(4) . .
C32 C33 C49 C51 -6.4(6) . .
C34 C33 C49 C50 -63.0(5) . .
C32 C33 C49 C50 113.2(4) . .
C34 C33 C49 C52 55.9(5) . .
C32 C33 C49 C52 -128.0(4) . .
